data_7237241
loop_
_publ_author_name
'Silva, Ingrid F.'
'Teixeira, Ivo F.'
'Barros, Wdeson P.'
'Pinheiro, Carlos B.'
'Ardisson, Jos\'e D.'
'do Nascimento, Gustavo M.'
'Pradie, Noriberto A.'
'Teixeira, Ana Paula C.'
'Stumpf, Humberto O.'

_publ_section_title
;
 An FeIII dinuclear metallacycle complex as a size-selective adsorbent for
 nitrogenous compounds and a potentially effective ammonia storage
 material
;
_journal_issue 25
_journal_name_full 'Journal of Materials Chemistry A'
_journal_page_first 15225
_journal_paper_doi 10.1039/C8TA09786K
_journal_volume 7
_journal_year 2019
_chemical_formula_moiety 'C24 H24 Cl2 Fe2 N4 O14 S2, 2(C2 H6 O S), 2(C H2 Cl2)'
_chemical_formula_sum 'C30 H40 Cl6 Fe2 N4 O16 S4'
_chemical_formula_weight 1165.34
_space_group_crystal_system triclinic
_space_group_IT_number 2
_space_group_name_Hall '-P 1'
_space_group_name_H-M_alt 'P -1'
_symmetry_Int_Tables_number 2
_atom_sites_solution_primary iterative
_audit_creation_date 2018-09-29
_audit_creation_method
;
Olex2 1.2
(compiled 2018.05.29 svn.r3508 for OlexSys, GUI svn.r5506)
;
_audit_update_record
;
2018-10-02 deposited with the CCDC.	2019-05-23 downloaded from the CCDC.
;
_cell_angle_alpha 113.668(3)
_cell_angle_beta 97.457(2)
_cell_angle_gamma 105.922(3)
_cell_formula_units_Z 1
_cell_length_a 10.3990(3)
_cell_length_b 10.4057(3)
_cell_length_c 12.8116(4)
_cell_measurement_reflns_used 18357
_cell_measurement_temperature 120.0
_cell_measurement_theta_max 31.0270
_cell_measurement_theta_min 1.8001
_cell_volume 1174.84(8)
_computing_cell_refinement
;
CrysAlisPro, Oxford Diffraction Ltd.,
Version 1.171.34.34 (release 07-07-2010 CrysAlis171 .NET)
(compiled Jul  7 2010,16:04:54)
;
_computing_data_collection
;
CrysAlisPro, Oxford Diffraction Ltd.,
Version 1.171.34.34 (release 07-07-2010 CrysAlis171 .NET)
(compiled Jul  7 2010,16:04:54)
;
_computing_data_reduction
;
CrysAlisPro, Oxford Diffraction Ltd.,
Version 1.171.34.34 (release 07-07-2010 CrysAlis171 .NET)
(compiled Jul  7 2010,16:04:54)
;
_computing_molecular_graphics 'Olex2 (Dolomanov et al., 2009)'
_computing_publication_material 'Olex2 (Dolomanov et al., 2009)'
_computing_structure_refinement 'olex2.refine (Bourhis et al., 2015)'
_computing_structure_solution 'olex2.solve (Bourhis et al., 2015)'
_diffrn_ambient_temperature 120.0
_diffrn_detector_area_resol_mean 10.4186
_diffrn_measured_fraction_theta_full 1.0000
_diffrn_measured_fraction_theta_max 1.0000
_diffrn_measurement_details
;
#__ type_ start__ end____ width___ exp.time_
  1 omega  -76.00   12.00   1.0000   20.3400
omega____ theta____ kappa____ phi______ frames
    -      -14.6082  -38.0000  -90.0000 88

#__ type_ start__ end____ width___ exp.time_
  2 omega  -41.00   59.00   1.0000   20.3400
omega____ theta____ kappa____ phi______ frames
    -      -14.6082   38.0000   90.0000 100

#__ type_ start__ end____ width___ exp.time_
  3 omega  -17.00   85.00   1.0000   20.3400
omega____ theta____ kappa____ phi______ frames
    -       16.7957   77.0000 -180.0000 102

#__ type_ start__ end____ width___ exp.time_
  4 omega   58.00  107.00   1.0000   20.3400
omega____ theta____ kappa____ phi______ frames
    -       16.7957  179.0000    0.0000 49

#__ type_ start__ end____ width___ exp.time_
  5 omega   64.00   90.00   1.0000   20.3400
omega____ theta____ kappa____ phi______ frames
    -       16.7957 -153.0000   72.0000 26

#__ type_ start__ end____ width___ exp.time_
  6 omega -104.00  -32.00   1.0000   20.3400
omega____ theta____ kappa____ phi______ frames
    -      -14.6082  179.0000  150.0000 72

#__ type_ start__ end____ width___ exp.time_
  7 omega  -93.00   19.00   1.0000   20.3400
omega____ theta____ kappa____ phi______ frames
    -      -14.6082  -77.0000 -180.0000 112

#__ type_ start__ end____ width___ exp.time_
  8 omega  -91.00   12.00   1.0000   20.3400
omega____ theta____ kappa____ phi______ frames
    -      -14.6082  -38.0000   30.0000 103

#__ type_ start__ end____ width___ exp.time_
  9 omega  -59.00   28.00   1.0000   20.3400
omega____ theta____ kappa____ phi______ frames
    -       16.7957  -38.0000  -30.0000 87

#__ type_ start__ end____ width___ exp.time_
 10 omega   16.00   41.00   1.0000   20.3400
omega____ theta____ kappa____ phi______ frames
    -       16.7957 -122.0000 -134.0000 25

#__ type_ start__ end____ width___ exp.time_
 11 omega   16.00   72.00   1.0000   20.3400
omega____ theta____ kappa____ phi______ frames
    -       16.7957 -122.0000   52.0000 56

#__ type_ start__ end____ width___ exp.time_
 12 omega  -59.00   28.00   1.0000   20.3400
omega____ theta____ kappa____ phi______ frames
    -       16.7957  -38.0000  150.0000 87

#__ type_ start__ end____ width___ exp.time_
 13 omega   56.00  107.00   1.0000   20.3400
omega____ theta____ kappa____ phi______ frames
    -       16.7957  179.0000 -120.0000 51
;
_diffrn_measurement_device_type 'Xcalibur, Atlas, Gemini ultra'
_diffrn_measurement_method '\w scans'
_diffrn_orient_matrix_UB_11 0.0719645000
_diffrn_orient_matrix_UB_12 0.0192951000
_diffrn_orient_matrix_UB_13 0.0037629000
_diffrn_orient_matrix_UB_21 0.0159610000
_diffrn_orient_matrix_UB_22 0.0424988000
_diffrn_orient_matrix_UB_23 0.0623635000
_diffrn_orient_matrix_UB_31 -0.0007171000
_diffrn_orient_matrix_UB_32 -0.0646717000
_diffrn_orient_matrix_UB_33 0.0065933000
_diffrn_radiation_monochromator graphite
_diffrn_radiation_type 'Mo K\a'
_diffrn_radiation_wavelength 0.71073
_diffrn_reflns_av_R_equivalents 0.0319
_diffrn_reflns_av_unetI/netI 0.0207
_diffrn_reflns_limit_h_max 13
_diffrn_reflns_limit_h_min -13
_diffrn_reflns_limit_k_max 13
_diffrn_reflns_limit_k_min -13
_diffrn_reflns_limit_l_max 17
_diffrn_reflns_limit_l_min -17
_diffrn_reflns_number 29473
_diffrn_reflns_theta_full 28.2784
_diffrn_reflns_theta_max 28.28
_diffrn_reflns_theta_min 1.80
_diffrn_source 'Enhance (Mo) X-ray Source'
_exptl_absorpt_coefficient_mu 1.204
_exptl_absorpt_correction_T_max 1.00000
_exptl_absorpt_correction_T_min 0.91356
_exptl_absorpt_correction_type multi-scan
_exptl_absorpt_process_details
;
CrysAlisPro, Oxford Diffraction Ltd.,
Version 1.171.34.34 (release 07-07-2010 CrysAlis171 .NET)
(compiled Jul  7 2010,16:04:54)
Empirical absorption correction using spherical harmonics,
 implemented in SCALE3 ABSPACK scaling algorithm.
;
_exptl_crystal_colour 'light yellow'
_exptl_crystal_colour_modifier light
_exptl_crystal_colour_primary yellow
_exptl_crystal_density_diffrn 1.6470
_exptl_crystal_description block
_exptl_crystal_F_000 596.3563
_exptl_crystal_size_max 0.34
_exptl_crystal_size_mid 0.194
_exptl_crystal_size_min 0.089
_refine_diff_density_max 0.8793
_refine_diff_density_min -1.2749
_refine_diff_density_rms 0.0797
_refine_ls_d_res_high 0.7501
_refine_ls_d_res_low 11.2903
_refine_ls_goodness_of_fit_ref 1.0417
_refine_ls_hydrogen_treatment constr
_refine_ls_matrix_type full
_refine_ls_number_constraints 31
_refine_ls_number_parameters 284
_refine_ls_number_reflns 5826
_refine_ls_number_restraints 0
_refine_ls_restrained_S_all 1.0417
_refine_ls_R_factor_all 0.0362
_refine_ls_R_factor_gt 0.0325
_refine_ls_shift/su_max 0.0000
_refine_ls_shift/su_mean 0.0000
_refine_ls_structure_factor_coef Fsqd
_refine_ls_weighting_details 'w=1/[\s^2^(Fo^2^)+(0.0393P)^2^+1.3391P] where P=(Fo^2^+2Fc^2^)/3'
_refine_ls_weighting_scheme calc
_refine_ls_wR_factor_gt 0.0837
_refine_ls_wR_factor_ref 0.0866
_reflns_Friedel_coverage 0.0
_reflns_limit_h_max 13
_reflns_limit_h_min -13
_reflns_limit_k_max 12
_reflns_limit_k_min -13
_reflns_limit_l_max 17
_reflns_limit_l_min 0
_reflns_number_gt 5317
_reflns_number_total 5826
_reflns_threshold_expression I>=2u(I)
_cod_data_source_file c8ta09786k2.cif
_cod_data_source_block feopba_re_10
_cod_database_code 7237241
_olex2_refinement_description
;
1. Fixed Uiso
 At 1.2 times of:
  All C(H) groups, All C(H,H) groups, All N(H) groups
 At 1.5 times of:
  All C(H,H,H) groups
2.a Secondary CH2 refined with riding coordinates:
 C15(H15a,H15b)
2.b Aromatic/amide H refined with riding coordinates:
 C6(H6), C5(H5), C4(H4), C3(H3), N2(H2), N1(H1)
2.c Idealised Me refined as rotating group:
 C14(H14a,H14b,H14c), C13(H13a,H13b,H13c), C12(H12a,H12b,H12c), C11(H11a,H11b,
 H11c)
;
_olex2_submission_special_instructions 'No special instructions were received'

loop_
_space_group_symop_id
_space_group_symop_operation_xyz
1 x,y,z
2 -x,-y,-z

loop_
_atom_site_label
_atom_site_type_symbol
_atom_site_fract_x
_atom_site_fract_y
_atom_site_fract_z
_atom_site_U_iso_or_equiv
_atom_site_adp_type
_atom_site_occupancy
_atom_site_refinement_flags_posn
Fe1 Fe 0.71897(3) 0.55078(3) 1.33077(2) 0.01468(7) Uani 1.000000 .
S1 S 1.01942(5) 0.76712(5) 1.47964(4) 0.02234(11) Uani 1.000000 .
O1 O 0.51496(13) 0.52199(14) 1.26153(11) 0.0174(2) Uani 1.000000 .
O4 O 0.24442(14) 0.44931(14) 0.82705(11) 0.0185(3) Uani 1.000000 .
O5 O 0.32271(14) 0.66649(14) 0.76909(11) 0.0179(3) Uani 1.000000 .
O7 O 0.92279(14) 0.61003(15) 1.38367(13) 0.0231(3) Uani 1.000000 .
O3 O 0.61396(14) 0.90904(14) 1.36326(12) 0.0215(3) Uani 1.000000 .
O6 O 0.33793(16) 0.83758(15) 0.95169(13) 0.0251(3) Uani 1.000000 .
O2 O 0.73579(13) 0.76675(14) 1.37940(11) 0.0174(2) Uani 1.000000 .
N1 N 0.38288(16) 0.65463(16) 1.23534(13) 0.0159(3) Uani 1.000000 .
N2 N 0.25028(15) 0.61140(16) 1.01283(13) 0.0148(3) Uani 1.000000 .
C2 C 0.19427(17) 0.50424(19) 1.05283(16) 0.0146(3) Uani 1.000000 .
C9 C 0.26635(17) 0.57795(19) 0.90593(16) 0.0151(3) Uani 1.000000 .
C1 C 0.25742(18) 0.52823(19) 1.16526(16) 0.0157(3) Uani 1.000000 .
C7 C 0.49972(18) 0.64235(19) 1.27587(15) 0.0152(3) Uani 1.000000 .
C8 C 0.62669(18) 0.78932(19) 1.34570(15) 0.0160(3) Uani 1.000000 .
C10 C 0.31459(18) 0.7104(2) 0.87677(16) 0.0167(3) Uani 1.000000 .
C11 C 1.1617(3) 0.7324(3) 1.5383(3) 0.0452(7) Uani 1.000000 .
C12 C 1.0916(3) 0.8563(3) 1.3978(3) 0.0518(8) Uani 1.000000 .
Cl1 Cl 0.68318(5) 0.54356(6) 1.49804(4) 0.02518(11) Uani 1.000000 .
S2 S 0.41472(5) 1.03450(5) 1.24136(4) 0.02101(10) Uani 1.000000 .
O8 O 0.30933(15) 0.88354(14) 1.21475(12) 0.0206(3) Uani 1.000000 .
C13 C 0.4471(2) 1.1475(2) 1.39599(19) 0.0283(4) Uani 1.000000 .
C14 C 0.3182(2) 1.1251(2) 1.1905(2) 0.0299(5) Uani 1.000000 .
C4 C 0.01887(19) 0.2790(2) 1.02545(19) 0.0235(4) Uani 1.000000 .
C6 C 0.1997(2) 0.4298(2) 1.20833(18) 0.0221(4) Uani 1.000000 .
C5 C 0.0798(2) 0.3053(2) 1.1385(2) 0.0263(4) Uani 1.000000 .
C3 C 0.07541(18) 0.3781(2) 0.98263(17) 0.0192(3) Uani 1.000000 .
Cl2 Cl 0.38504(7) 0.27396(8) 0.96303(7) 0.04415(16) Uani 1.000000 .
Cl3 Cl 0.13097(9) 0.01803(8) 0.81253(9) 0.0688(3) Uani 1.000000 .
C15 C 0.3135(3) 0.0801(3) 0.8687(2) 0.0393(6) Uani 1.000000 .
H6 H 0.2411(2) 0.4470(2) 1.28389(18) 0.0265(4) Uiso 1.000000 R
H5 H 0.0403(2) 0.2396(2) 1.1676(2) 0.0316(5) Uiso 1.000000 R
H4 H -0.06029(19) 0.1943(2) 0.97817(19) 0.0282(5) Uiso 1.000000 R
H3 H 0.03389(18) 0.3603(2) 0.90693(17) 0.0230(4) Uiso 1.000000 R
H2 H 0.27552(15) 0.70501(16) 1.06218(13) 0.0177(3) Uiso 1.000000 R
H1 H 0.38205(16) 0.74304(16) 1.25185(13) 0.0190(3) Uiso 1.000000 R
H14a H 0.2818(16) 1.0698(11) 1.1059(3) 0.0448(7) Uiso 1.000000 GR
H14b H 0.2428(11) 1.1289(18) 1.2262(12) 0.0448(7) Uiso 1.000000 GR
H14c H 0.3778(5) 1.2255(7) 1.2118(14) 0.0448(7) Uiso 1.000000 GR
H13a H 0.3606(3) 1.1476(16) 1.4146(3) 0.0425(6) Uiso 1.000000 GR
H13b H 0.4924(16) 1.1074(11) 1.43882(19) 0.0425(6) Uiso 1.000000 GR
H13c H 0.5057(15) 1.2485(5) 1.4180(3) 0.0425(6) Uiso 1.000000 GR
H12a H 1.140(2) 0.7995(15) 1.3502(16) 0.0777(11) Uiso 1.000000 GR
H12b H 1.0186(4) 0.862(2) 1.3474(16) 0.0777(11) Uiso 1.000000 GR
H12c H 1.1557(19) 0.9560(10) 1.4513(3) 0.0777(11) Uiso 1.000000 GR
H11a H 1.1342(7) 0.680(2) 1.5836(16) 0.0677(10) Uiso 1.000000 GR
H11b H 1.1917(15) 0.672(2) 1.4747(3) 0.0677(10) Uiso 1.000000 GR
H11c H 1.2366(9) 0.8262(3) 1.5884(16) 0.0677(10) Uiso 1.000000 GR
H15a H 0.3553(3) 0.0566(3) 0.8032(2) 0.0471(7) Uiso 1.000000 R
H15b H 0.3347(3) 0.0268(3) 0.9117(2) 0.0471(7) Uiso 1.000000 R

loop_
_atom_site_aniso_label
_atom_site_aniso_U_11
_atom_site_aniso_U_22
_atom_site_aniso_U_33
_atom_site_aniso_U_12
_atom_site_aniso_U_13
_atom_site_aniso_U_23
Fe1 0.01670(13) 0.01345(12) 0.01379(13) 0.00635(9) 0.00221(9) 0.00613(10)
S1 0.0207(2) 0.0180(2) 0.0220(2) 0.00767(17) -0.00025(18) 0.00457(18)
O1 0.0178(6) 0.0137(6) 0.0194(6) 0.0061(5) 0.0004(5) 0.0076(5)
O4 0.0270(7) 0.0129(6) 0.0157(6) 0.0075(5) 0.0061(5) 0.0064(5)
O5 0.0241(6) 0.0153(6) 0.0162(6) 0.0083(5) 0.0052(5) 0.0085(5)
O7 0.0176(6) 0.0167(6) 0.0268(7) 0.0064(5) 0.0007(5) 0.0036(5)
O3 0.0256(7) 0.0142(6) 0.0225(7) 0.0083(5) 0.0016(5) 0.0072(5)
O6 0.0397(8) 0.0153(6) 0.0209(7) 0.0107(6) 0.0086(6) 0.0082(5)
O2 0.0179(6) 0.0140(6) 0.0171(6) 0.0056(5) 0.0008(5) 0.0053(5)
N1 0.0186(7) 0.0137(7) 0.0158(7) 0.0069(6) 0.0017(6) 0.0075(6)
N2 0.0169(7) 0.0125(6) 0.0146(7) 0.0052(5) 0.0031(5) 0.0064(5)
C2 0.0146(7) 0.0151(8) 0.0177(8) 0.0077(6) 0.0060(6) 0.0088(7)
C9 0.0143(7) 0.0163(8) 0.0162(8) 0.0066(6) 0.0020(6) 0.0087(7)
C1 0.0151(8) 0.0162(8) 0.0177(8) 0.0081(6) 0.0043(6) 0.0081(7)
C7 0.0185(8) 0.0153(8) 0.0123(8) 0.0062(6) 0.0033(6) 0.0069(6)
C8 0.0194(8) 0.0152(8) 0.0116(8) 0.0055(6) 0.0022(6) 0.0054(6)
C10 0.0183(8) 0.0153(8) 0.0182(8) 0.0070(6) 0.0033(6) 0.0091(7)
C11 0.0325(12) 0.0319(12) 0.0518(16) 0.0159(10) -0.0131(11) 0.0056(11)
C12 0.0511(16) 0.0390(14) 0.0425(15) -0.0109(12) 0.0010(12) 0.0183(12)
Cl1 0.0376(3) 0.0288(2) 0.0190(2) 0.0188(2) 0.01142(19) 0.01464(19)
S2 0.0261(2) 0.0164(2) 0.0242(2) 0.01092(17) 0.01021(18) 0.00963(18)
O8 0.0285(7) 0.0137(6) 0.0195(6) 0.0088(5) 0.0058(5) 0.0069(5)
C13 0.0361(11) 0.0181(9) 0.0234(10) 0.0102(8) 0.0035(8) 0.0036(8)
C14 0.0420(12) 0.0233(10) 0.0325(11) 0.0165(9) 0.0091(9) 0.0177(9)
C4 0.0146(8) 0.0191(9) 0.0356(11) 0.0045(7) 0.0056(8) 0.0129(8)
C6 0.0235(9) 0.0266(9) 0.0242(9) 0.0109(8) 0.0079(7) 0.0175(8)
C5 0.0235(9) 0.0266(10) 0.0381(12) 0.0087(8) 0.0115(8) 0.0228(9)
C3 0.0156(8) 0.0190(8) 0.0217(9) 0.0068(7) 0.0025(7) 0.0087(7)
Cl2 0.0336(3) 0.0435(3) 0.0554(4) 0.0212(3) 0.0064(3) 0.0197(3)
Cl3 0.0535(4) 0.0345(3) 0.0960(7) 0.0053(3) 0.0354(5) 0.0113(4)
C15 0.0595(16) 0.0397(13) 0.0436(14) 0.0325(12) 0.0283(12) 0.0288(12)

loop_
_atom_type_symbol
_atom_type_scat_dispersion_real
_atom_type_scat_dispersion_imag
_atom_type_scat_Cromer_Mann_a1
_atom_type_scat_Cromer_Mann_a2
_atom_type_scat_Cromer_Mann_a3
_atom_type_scat_Cromer_Mann_a4
_atom_type_scat_Cromer_Mann_b1
_atom_type_scat_Cromer_Mann_b2
_atom_type_scat_Cromer_Mann_b3
_atom_type_scat_Cromer_Mann_b4
_atom_type_scat_Cromer_Mann_c
_atom_type_scat_source
_atom_type_scat_dispersion_source
C 0.00347 0.00161 2.31000 1.02000 1.58860 0.86500 20.84390 10.20750 0.56870 51.65120 0.215599998832 'International Tables Volume C Table 6.1.1.4 (pp. 500-502)' 'Henke, Gullikson and Davis, At. Data and Nucl. Data Tables, 1993, 54, 2'
Cl 0.14873 0.16029 11.46040 7.19640 6.25560 1.64550 0.01040 1.16620 18.51940 47.77840 -9.55739974976 'International Tables Volume C Table 6.1.1.4 (pp. 500-502)' 'Henke, Gullikson and Davis, At. Data and Nucl. Data Tables, 1993, 54, 2'
H 0.00000 0.00000 0.49300 0.32291 0.14019 0.04081 10.51090 26.12570 3.14236 57.79970 0.0030380000826 'International Tables Volume C Table 6.1.1.4 (pp. 500-502)' 'Henke, Gullikson and Davis, At. Data and Nucl. Data Tables, 1993, 54, 2'
O 0.01158 0.00611 3.04850 2.28680 1.54630 0.86700 13.27710 5.70110 0.32390 32.90890 0.250800013542 'International Tables Volume C Table 6.1.1.4 (pp. 500-502)' 'Henke, Gullikson and Davis, At. Data and Nucl. Data Tables, 1993, 54, 2'
N 0.00653 0.00323 12.21260 3.13220 2.01250 1.16630 0.00570 9.89330 28.99750 0.58260 -11.5290002823 'International Tables Volume C Table 6.1.1.4 (pp. 500-502)' 'Henke, Gullikson and Davis, At. Data and Nucl. Data Tables, 1993, 54, 2'
S 0.12424 0.12443 6.90530 5.20340 1.43790 1.58630 1.46790 22.21510 0.25360 56.17200 0.866900026798 'International Tables Volume C Table 6.1.1.4 (pp. 500-502)' 'Henke, Gullikson and Davis, At. Data and Nucl. Data Tables, 1993, 54, 2'
Fe 0.35822 0.84933 11.76950 7.35730 3.52220 2.30450 4.76110 0.30720 15.35350 76.88050 1.03690004349 'International Tables Volume C Table 6.1.1.4 (pp. 500-502)' 'Henke, Gullikson and Davis, At. Data and Nucl. Data Tables, 1993, 54, 2'

loop_
_geom_angle_atom_site_label_1
_geom_angle_atom_site_label_2
_geom_angle_atom_site_label_3
_geom_angle
_geom_angle_site_symmetry_1
_geom_angle_site_symmetry_3
O4 Fe1 O1 86.58(5) 2_667 .
O5 Fe1 O1 89.73(5) 2_667 .
O5 Fe1 O4 79.32(5) 2_667 2_667
O7 Fe1 O1 167.75(6) . .
O7 Fe1 O4 84.55(6) . 2_667
O7 Fe1 O5 96.89(6) . 2_667
O2 Fe1 O1 79.16(5) . .
O2 Fe1 O4 84.48(5) . 2_667
O2 Fe1 O5 160.88(5) . 2_667
O2 Fe1 O7 91.58(5) . .
Cl1 Fe1 O1 94.72(4) . .
Cl1 Fe1 O4 177.75(4) . 2_667
Cl1 Fe1 O5 98.84(4) . 2_667
Cl1 Fe1 O7 94.42(5) . .
Cl1 Fe1 O2 97.56(4) . .
C11 S1 O7 102.96(10) . .
C12 S1 O7 103.56(11) . .
C12 S1 C11 101.45(16) . .
C7 O1 Fe1 112.99(11) . .
C9 O4 Fe1 112.43(11) . 2_667
C10 O5 Fe1 118.22(11) . 2_667
S1 O7 Fe1 123.50(8) . .
C8 O2 Fe1 117.18(11) . .
C7 N1 C1 123.24(15) . .
C9 N2 C2 124.89(15) . .
C1 C2 N2 119.48(15) . .
C3 C2 N2 120.91(16) . .
C3 C2 C1 119.58(16) . .
N2 C9 O4 125.64(16) . .
C10 C9 O4 117.91(15) . .
C10 C9 N2 116.44(15) . .
C2 C1 N1 119.48(15) . .
C6 C1 N1 120.26(16) . .
C6 C1 C2 120.26(17) . .
N1 C7 O1 125.27(16) . .
C8 C7 O1 118.18(15) . .
C8 C7 N1 116.55(15) . .
O2 C8 O3 128.09(17) . .
C7 C8 O3 119.53(16) . .
C7 C8 O2 112.37(15) . .
O6 C10 O5 128.11(17) . .
C9 C10 O5 112.08(15) . .
C9 C10 O6 119.80(16) . .
C13 S2 O8 104.70(9) . .
C14 S2 O8 105.58(9) . .
C14 S2 C13 97.98(11) . .
C3 C4 C5 120.28(18) . .
C5 C6 C1 119.85(18) . .
C6 C5 C4 120.01(18) . .
C4 C3 C2 119.98(18) . .
Cl3 C15 Cl2 111.51(13) . .

loop_
_geom_bond_atom_site_label_1
_geom_bond_atom_site_label_2
_geom_bond_distance
_geom_bond_site_symmetry_2
Fe1 O1 2.0801(13) .
Fe1 O4 2.1052(13) 2_667
Fe1 O5 1.9829(13) 2_667
Fe1 O7 1.9764(14) .
Fe1 O2 2.0252(13) .
Fe1 Cl1 2.2489(5) .
S1 O7 1.5356(14) .
S1 C11 1.762(2) .
S1 C12 1.768(3) .
O1 C7 1.249(2) .
O4 C9 1.246(2) .
O5 C10 1.290(2) .
O3 C8 1.222(2) .
O6 C10 1.214(2) .
O2 C8 1.276(2) .
N1 C1 1.430(2) .
N1 C7 1.318(2) .
N2 C2 1.423(2) .
N2 C9 1.317(2) .
C2 C1 1.394(2) .
C2 C3 1.390(2) .
C9 C10 1.541(2) .
C1 C6 1.384(2) .
C7 C8 1.539(2) .
S2 O8 1.5209(14) .
S2 C13 1.778(2) .
S2 C14 1.779(2) .
C4 C5 1.386(3) .
C4 C3 1.384(3) .
C6 C5 1.388(3) .
Cl2 C15 1.752(3) .
Cl3 C15 1.771(3) .
